data_7052130
loop_
_publ_author_name
'Juliusz Pernak'
'Joanna Feder-Kubis'
'Anna Cieniecka-Ros\/lonkiewicz'
'Cedric Fischmeister'
'Scott T. Griffin'
'Robin D. Rogers'

_publ_section_title
;
 Synthesis and properties of chiral imidazolium ionic liquids with a
 (1R,2S,5R)-(?)-menthoxymethyl substituent
;
_journal_issue 6
_journal_name_full 'New Journal of Chemistry'
_journal_page_first 879
_journal_paper_doi 10.1039/b616215k
_journal_volume 31
_journal_year 2007
_chemical_absolute_configuration syn
_chemical_formula_moiety 'C15H27N2O, H2O, Cl'
_chemical_formula_sum 'C15 H29 Cl N2 O2'
_chemical_formula_weight 304.85
_chemical_melting_point 137
_chemical_name_systematic
; 
1-[(1R,2S,5R)-(-)-menthoxymethyl]-3-methylimidazolium chloride hydrate 
;
_space_group_IT_number 19
_symmetry_cell_setting orthorhombic
_symmetry_space_group_name_Hall 'P 2ac 2ab'
_symmetry_space_group_name_H-M 'P 21 21 21'
_atom_sites_solution_hydrogens geom
_atom_sites_solution_primary direct
_atom_sites_solution_secondary difmap
_audit_creation_method SHELXL-97
_cell_angle_alpha 90.00
_cell_angle_beta 90.00
_cell_angle_gamma 90.00
_cell_formula_units_Z 8
_cell_length_a 8.2722(11)
_cell_length_b 11.2447(16)
_cell_length_c 37.776(5)
_cell_measurement_reflns_used 6025
_cell_measurement_temperature 173(2)
_cell_measurement_theta_max 26.55
_cell_measurement_theta_min 2.52
_cell_volume 3513.9(8)
_computing_cell_refinement 'Bruker SMART'
_computing_data_collection 'Bruker SMART'
_computing_data_reduction 'Bruker SAINT'
_computing_molecular_graphics 'Bruker SHELXTL'
_computing_publication_material 'Bruker SHELXTL'
_computing_structure_refinement 'SHELXL-97 (Sheldrick, 1997)'
_computing_structure_solution 'SHELXS-97 (Sheldrick, 1990)'
_diffrn_ambient_temperature 173(2)
_diffrn_measured_fraction_theta_full 0.998
_diffrn_measured_fraction_theta_max 0.969
_diffrn_measurement_device_type 'CCD area detector'
_diffrn_measurement_method 'phi and omega scans'
_diffrn_radiation_monochromator graphite
_diffrn_radiation_source 'fine-focus sealed tube'
_diffrn_radiation_type MoK\a
_diffrn_radiation_wavelength 0.71073
_diffrn_reflns_av_R_equivalents 0.0474
_diffrn_reflns_av_sigmaI/netI 0.0720
_diffrn_reflns_limit_h_max 10
_diffrn_reflns_limit_h_min -11
_diffrn_reflns_limit_k_max 13
_diffrn_reflns_limit_k_min -14
_diffrn_reflns_limit_l_max 50
_diffrn_reflns_limit_l_min -37
_diffrn_reflns_number 22770
_diffrn_reflns_theta_full 25.30
_diffrn_reflns_theta_max 28.37
_diffrn_reflns_theta_min 2.82
_exptl_absorpt_coefficient_mu 0.221
_exptl_absorpt_correction_T_max 0.9868
_exptl_absorpt_correction_T_min 0.7231
_exptl_absorpt_correction_type multi-scan
_exptl_absorpt_process_details '(Sheldrick 2004, SADABS)'
_exptl_crystal_colour Colorless
_exptl_crystal_density_diffrn 1.153
_exptl_crystal_density_method 'not measured'
_exptl_crystal_description Rectangular
_exptl_crystal_F_000 1328
_exptl_crystal_size_max 0.34
_exptl_crystal_size_mid 0.14
_exptl_crystal_size_min 0.06
_refine_diff_density_max 0.327
_refine_diff_density_min -0.200
_refine_diff_density_rms 0.041
_refine_ls_abs_structure_details 'Flack H D (1983), Acta Cryst. A39, 876-881, 3353 Friedel pairs'
_refine_ls_abs_structure_Flack -0.01(4)
_refine_ls_extinction_coef 0.0017(4)
_refine_ls_extinction_expression Fc^*^=kFc[1+0.001xFc^2^\l^3^/sin(2\q)]^-1/4^
_refine_ls_extinction_method SHELXL
_refine_ls_goodness_of_fit_ref 1.015
_refine_ls_hydrogen_treatment mixed
_refine_ls_matrix_type full
_refine_ls_number_parameters 594
_refine_ls_number_reflns 8353
_refine_ls_number_restraints 0
_refine_ls_restrained_S_all 1.015
_refine_ls_R_factor_all 0.0802
_refine_ls_R_factor_gt 0.0486
_refine_ls_shift/su_max 0.001
_refine_ls_shift/su_mean 0.000
_refine_ls_structure_factor_coef Fsqd
_refine_ls_weighting_details 'calc w=1/[\s^2^(Fo^2^)+(0.0316P)^2^+0.1776P] where P=(Fo^2^+2Fc^2^)/3'
_refine_ls_weighting_scheme calc
_refine_ls_wR_factor_gt 0.0765
_refine_ls_wR_factor_ref 0.0838
_reflns_number_gt 6171
_reflns_number_total 8353
_reflns_threshold_expression >2sigma(I)
_cod_data_source_file b616215k.txt
_cod_data_source_block 1a
_cod_depositor_comments
;
The following automatic conversions were performed:
'_symmetry_cell_setting' value 'Orthorhombic' changed to 'orthorhombic'
according to '/home/saulius/struct/CIF-dictionaries/cif_core.dic'
dictionary named 'cif_core.dic' version 2.4.1 from
2010-06-29.

'_exptl_absorpt_correction_type' value 'Multi-scan' changed
to 'multi-scan' according to
'/home/saulius/struct/CIF-dictionaries/cif_core.dic' dictionary named
'cif_core.dic' version 2.4.1 from 2010-06-29.

Automatic conversion script
Id: cif_fix_enum 1527 2010-12-29 10:47:43Z saulius 
;
_cod_original_cell_volume 3513.8(8)
_cod_original_sg_symbol_H-M P2(1)2(1)2(1)
_cod_database_code 7052130

loop_
_symmetry_equiv_pos_as_xyz
'x, y, z'
'-x+1/2, -y, z+1/2'
'-x, y+1/2, -z+1/2'
'x+1/2, -y+1/2, -z'

loop_
_atom_site_label
_atom_site_type_symbol
_atom_site_fract_x
_atom_site_fract_y
_atom_site_fract_z
_atom_site_U_iso_or_equiv
_atom_site_adp_type
_atom_site_occupancy
_atom_site_symmetry_multiplicity
_atom_site_calc_flag
_atom_site_refinement_flags
_atom_site_disorder_assembly
_atom_site_disorder_group
Cl1' Cl 0.42922(7) 0.72498(5) 0.173489(16) 0.03594(15) Uani 1 1 d . . .
O2 O 0.7760(3) 0.79865(16) 0.19917(6) 0.0442(5) Uani 1 1 d . . .
H1W H 0.773(4) 0.806(3) 0.2209(9) 0.075(11) Uiso 1 1 d . . .
H2W H 0.689(4) 0.790(3) 0.1935(8) 0.071(12) Uiso 1 1 d . . .
O2' O 0.5364(2) 0.51342(18) 0.22503(4) 0.0383(4) Uani 1 1 d . . .
H3W H 0.437(4) 0.467(3) 0.2225(8) 0.088(11) Uiso 1 1 d . . .
H4W H 0.510(3) 0.568(2) 0.2149(7) 0.045(9) Uiso 1 1 d . . .
O1 O 0.48344(17) 0.37984(12) 0.10770(4) 0.0261(3) Uani 1 1 d . . .
N1 N 0.9152(2) 0.50148(15) 0.16321(4) 0.0286(4) Uani 1 1 d . . .
N2 N 0.6827(2) 0.42683(15) 0.14990(4) 0.0233(4) Uani 1 1 d . . .
C1 C 0.5375(3) 0.5114(2) 0.01748(7) 0.0378(6) Uani 1 1 d . . .
H1B H 0.617(3) 0.5713(19) 0.0226(5) 0.027(6) Uiso 1 1 d . . .
H1A H 0.565(3) 0.4737(19) -0.0058(7) 0.048(7) Uiso 1 1 d . . .
C2 C 0.3332(3) 0.5388(2) 0.07955(7) 0.0310(5) Uani 1 1 d . . .
H2B H 0.251(3) 0.4791(18) 0.0745(5) 0.026(5) Uiso 1 1 d . . .
H2A H 0.312(2) 0.5736(18) 0.1022(6) 0.029(6) Uiso 1 1 d . . .
C3 C 0.3299(3) 0.6322(2) 0.05035(6) 0.0345(6) Uani 1 1 d . . .
H3 H 0.417(3) 0.6855(19) 0.0563(6) 0.036(6) Uiso 1 1 d . . .
C4 C 0.3758(3) 0.5750(3) 0.01537(7) 0.0420(6) Uani 1 1 d . . .
H4B H 0.303(3) 0.522(2) 0.0083(6) 0.036(7) Uiso 1 1 d . . .
H4A H 0.374(2) 0.6368(19) -0.0032(6) 0.031(6) Uiso 1 1 d . . .
C5 C 0.5425(3) 0.41732(19) 0.04659(5) 0.0263(5) Uani 1 1 d . . .
H5 H 0.459(2) 0.3575(16) 0.0408(5) 0.016(5) Uiso 1 1 d . . .
C6 C 0.4938(3) 0.47436(18) 0.08185(5) 0.0234(5) Uani 1 1 d . . .
H6 H 0.577(2) 0.5314(15) 0.0895(4) 0.005(4) Uiso 1 1 d . . .
C7 C 0.1685(4) 0.6957(3) 0.04860(10) 0.0517(8) Uani 1 1 d . . .
H7C H 0.141(3) 0.731(2) 0.0711(7) 0.056(9) Uiso 1 1 d . . .
H7B H 0.165(3) 0.760(2) 0.0308(7) 0.065(9) Uiso 1 1 d . . .
H7A H 0.089(4) 0.637(3) 0.0396(8) 0.085(10) Uiso 1 1 d . . .
C8 C 0.7039(3) 0.3495(2) 0.04887(6) 0.0326(5) Uani 1 1 d . . .
H8 H 0.700(2) 0.3039(17) 0.0708(5) 0.023(5) Uiso 1 1 d . . .
C9 C 0.9352(3) 0.3805(2) 0.15927(6) 0.0321(5) Uani 1 1 d . . .
H9 H 1.031(3) 0.3453(19) 0.1624(5) 0.031(6) Uiso 1 1 d . . .
C10 C 1.0424(3) 0.5876(3) 0.17205(9) 0.0441(6) Uani 1 1 d . . .
H10G H 0.991(3) 0.662(3) 0.1812(7) 0.070(9) Uiso 1 1 d . . .
H10H H 1.109(3) 0.551(2) 0.1906(8) 0.067(9) Uiso 1 1 d . . .
H10I H 1.108(4) 0.603(2) 0.1530(8) 0.071(10) Uiso 1 1 d . . .
C11 C 0.7914(3) 0.3350(2) 0.15096(5) 0.0285(5) Uani 1 1 d . . .
H11 H 0.757(2) 0.2582(18) 0.1465(5) 0.026(6) Uiso 1 1 d . . .
C12 C 0.7607(3) 0.5265(2) 0.15745(5) 0.0276(5) Uani 1 1 d . . .
H12 H 0.715(3) 0.6004(19) 0.1586(5) 0.026(6) Uiso 1 1 d . . .
C13 C 0.5081(3) 0.4165(2) 0.14254(6) 0.0263(5) Uani 1 1 d . . .
H13E H 0.469(2) 0.3597(17) 0.1584(5) 0.018(5) Uiso 1 1 d . . .
H13F H 0.452(2) 0.4963(18) 0.1477(5) 0.024(5) Uiso 1 1 d . . .
C14 C 0.8507(3) 0.4301(3) 0.05195(9) 0.0500(7) Uani 1 1 d . . .
H14G H 0.847(3) 0.485(2) 0.0713(7) 0.047(8) Uiso 1 1 d . . .
H14H H 0.943(4) 0.382(2) 0.0560(7) 0.061(9) Uiso 1 1 d . . .
H14I H 0.860(3) 0.470(2) 0.0302(8) 0.056(9) Uiso 1 1 d . . .
C15 C 0.7240(4) 0.2629(3) 0.01798(8) 0.0531(8) Uani 1 1 d . . .
H15G H 0.820(4) 0.216(3) 0.0207(8) 0.079(10) Uiso 1 1 d . . .
H15H H 0.631(4) 0.206(3) 0.0145(8) 0.076(10) Uiso 1 1 d . . .
H15I H 0.733(3) 0.303(2) -0.0041(7) 0.050(8) Uiso 1 1 d . . .
O1' O 0.52315(18) 0.11322(11) 0.15992(3) 0.0281(3) Uani 1 1 d . . .
N1' N 0.80086(19) 0.25802(14) 0.24156(4) 0.0239(4) Uani 1 1 d . . .
N2' N 0.65760(18) 0.12911(14) 0.21361(4) 0.0212(4) Uani 1 1 d . . .
C1' C 0.3807(3) -0.0167(2) 0.07405(6) 0.0331(6) Uani 1 1 d . . .
H1C H 0.318(3) -0.080(2) 0.0819(5) 0.024(6) Uiso 1 1 d . . .
H1D H 0.323(3) 0.0200(19) 0.0539(6) 0.033(6) Uiso 1 1 d . . .
C2' C 0.6581(3) -0.0272(2) 0.12113(6) 0.0315(5) Uani 1 1 d . . .
H2C H 0.718(2) 0.0385(17) 0.1120(5) 0.017(5) Uiso 1 1 d . . .
H2D H 0.708(2) -0.0625(17) 0.1414(5) 0.024(6) Uiso 1 1 d . . .
C3' C 0.6355(3) -0.1209(2) 0.09218(6) 0.0335(6) Uani 1 1 d . . .
H3A H 0.572(2) -0.1795(18) 0.1027(5) 0.024(5) Uiso 1 1 d . . .
C4' C 0.5432(3) -0.0644(2) 0.06170(6) 0.0342(6) Uani 1 1 d . . .
H4C H 0.607(2) -0.0002(19) 0.0524(5) 0.023(5) Uiso 1 1 d . . .
H4D H 0.533(2) -0.1230(18) 0.0433(6) 0.031(6) Uiso 1 1 d . . .
C5' C 0.3960(3) 0.0745(2) 0.10401(5) 0.0258(5) Uani 1 1 d . . .
H5A H 0.451(2) 0.1375(17) 0.0947(5) 0.014(5) Uiso 1 1 d . . .
C6' C 0.4972(3) 0.02124(19) 0.13368(5) 0.0248(5) Uani 1 1 d . . .
H6A H 0.447(2) -0.0380(16) 0.1437(5) 0.008(5) Uiso 1 1 d . . .
C7' C 0.7949(4) -0.1745(3) 0.08104(9) 0.0537(8) Uani 1 1 d . . .
H7D H 0.779(3) -0.235(2) 0.0622(7) 0.065(9) Uiso 1 1 d . . .
H7E H 0.864(3) -0.108(2) 0.0715(6) 0.032(6) Uiso 1 1 d . . .
H7F H 0.841(3) -0.207(2) 0.1003(7) 0.056(9) Uiso 1 1 d . . .
C8' C 0.2332(3) 0.1231(2) 0.11759(6) 0.0344(5) Uani 1 1 d . . .
H8A H 0.261(2) 0.1918(18) 0.1354(5) 0.028(5) Uiso 1 1 d . . .
C9' C 0.9031(3) 0.1687(2) 0.23113(6) 0.0283(5) Uani 1 1 d . . .
H9A H 1.017(3) 0.1720(19) 0.2353(6) 0.042(7) Uiso 1 1 d . . .
C10' C 0.8465(3) 0.3650(2) 0.26159(7) 0.0350(6) Uani 1 1 d . . .
H10D H 0.777(3) 0.428(2) 0.2563(6) 0.037(7) Uiso 1 1 d . . .
H10E H 0.846(3) 0.342(2) 0.2855(8) 0.061(9) Uiso 1 1 d . . .
H10F H 0.956(4) 0.390(2) 0.2545(7) 0.069(9) Uiso 1 1 d . . .
C11' C 0.8134(3) 0.0879(2) 0.21362(6) 0.0270(5) Uani 1 1 d . . .
H11A H 0.842(2) 0.0139(19) 0.2044(5) 0.026(6) Uiso 1 1 d . . .
C12' C 0.6533(2) 0.2319(2) 0.23074(5) 0.0238(5) Uani 1 1 d . . .
H12A H 0.564(2) 0.2774(16) 0.2342(5) 0.017(5) Uiso 1 1 d . . .
C13' C 0.5190(3) 0.0754(2) 0.19533(5) 0.0259(5) Uani 1 1 d . . .
H13C H 0.520(2) -0.0134(18) 0.1984(5) 0.018(5) Uiso 1 1 d . . .
H13D H 0.418(3) 0.1003(17) 0.2075(5) 0.028(6) Uiso 1 1 d . . .
C14' C 0.1298(4) 0.0316(3) 0.13653(9) 0.0565(8) Uani 1 1 d . . .
H14D H 0.023(4) 0.079(3) 0.1443(8) 0.088(10) Uiso 1 1 d . . .
H14E H 0.106(4) -0.029(3) 0.1204(10) 0.105(14) Uiso 1 1 d . . .
H14F H 0.181(3) -0.001(2) 0.1568(7) 0.060(8) Uiso 1 1 d . . .
C15' C 0.1372(4) 0.1818(3) 0.08799(8) 0.0463(7) Uani 1 1 d . . .
H15D H 0.045(4) 0.224(3) 0.0984(8) 0.081(10) Uiso 1 1 d . . .
H15E H 0.196(3) 0.237(2) 0.0749(7) 0.045(8) Uiso 1 1 d . . .
H15F H 0.092(3) 0.122(2) 0.0706(7) 0.044(7) Uiso 1 1 d . . .
Cl1 Cl 0.25557(6) 0.32650(5) 0.217618(15) 0.03698(15) Uani 1 1 d . . .

loop_
_atom_site_aniso_label
_atom_site_aniso_U_11
_atom_site_aniso_U_22
_atom_site_aniso_U_33
_atom_site_aniso_U_23
_atom_site_aniso_U_13
_atom_site_aniso_U_12
Cl1' 0.0359(3) 0.0277(3) 0.0443(3) 0.0050(3) -0.0008(3) -0.0015(3)
O2 0.0427(13) 0.0437(11) 0.0462(13) -0.0073(9) -0.0010(9) -0.0028(9)
O2' 0.0459(11) 0.0353(10) 0.0338(10) 0.0016(8) -0.0003(8) 0.0048(9)
O1 0.0324(8) 0.0238(8) 0.0221(8) 0.0007(6) -0.0010(6) -0.0035(7)
N1 0.0251(10) 0.0320(11) 0.0287(10) -0.0047(8) -0.0016(8) -0.0015(9)
N2 0.0255(9) 0.0255(10) 0.0189(9) -0.0023(7) 0.0027(7) -0.0017(8)
C1 0.0452(15) 0.0418(15) 0.0264(13) 0.0057(11) -0.0004(11) 0.0059(13)
C2 0.0275(13) 0.0315(14) 0.0341(14) -0.0044(10) -0.0009(10) 0.0012(11)
C3 0.0300(13) 0.0277(13) 0.0456(15) 0.0020(11) -0.0077(11) -0.0001(11)
C4 0.0484(17) 0.0443(16) 0.0333(14) 0.0071(13) -0.0124(12) 0.0012(14)
C5 0.0285(12) 0.0263(12) 0.0241(12) -0.0016(9) -0.0013(9) -0.0015(10)
C6 0.0239(11) 0.0210(11) 0.0251(11) 0.0008(9) -0.0019(9) -0.0036(10)
C7 0.0449(17) 0.0374(17) 0.073(2) 0.0041(16) -0.0137(16) 0.0055(14)
C8 0.0343(13) 0.0338(14) 0.0295(13) 0.0032(10) 0.0039(10) 0.0058(10)
C9 0.0299(13) 0.0334(13) 0.0329(13) -0.0001(10) -0.0030(10) 0.0070(12)
C10 0.0350(15) 0.0442(17) 0.0531(18) -0.0110(15) -0.0004(14) -0.0103(13)
C11 0.0337(13) 0.0259(13) 0.0260(12) 0.0009(10) -0.0013(9) 0.0014(11)
C12 0.0311(12) 0.0246(12) 0.0270(12) -0.0034(9) 0.0034(10) 0.0002(11)
C13 0.0238(11) 0.0324(13) 0.0229(12) -0.0001(10) 0.0030(9) -0.0028(11)
C14 0.0323(16) 0.059(2) 0.058(2) 0.0029(17) 0.0013(14) 0.0061(15)
C15 0.063(2) 0.0544(19) 0.0417(17) -0.0068(15) 0.0093(15) 0.0194(18)
O1' 0.0419(9) 0.0223(8) 0.0202(8) 0.0008(6) -0.0056(7) -0.0043(7)
N1' 0.0223(9) 0.0242(10) 0.0252(9) -0.0023(7) -0.0009(7) -0.0009(8)
N2' 0.0198(9) 0.0251(9) 0.0186(9) 0.0014(7) 0.0006(7) -0.0013(7)
C1' 0.0383(14) 0.0353(14) 0.0257(13) -0.0041(11) -0.0046(10) -0.0040(12)
C2' 0.0333(13) 0.0330(14) 0.0281(13) 0.0052(11) 0.0008(10) -0.0003(12)
C3' 0.0408(14) 0.0299(14) 0.0298(13) 0.0015(10) 0.0066(11) 0.0010(12)
C4' 0.0490(16) 0.0273(13) 0.0263(13) -0.0025(10) 0.0061(11) -0.0033(12)
C5' 0.0294(12) 0.0260(12) 0.0222(11) 0.0020(10) -0.0017(9) -0.0053(10)
C6' 0.0294(12) 0.0216(11) 0.0235(11) 0.0014(9) 0.0017(9) -0.0074(10)
C7' 0.0585(19) 0.060(2) 0.0421(18) -0.0008(17) 0.0095(15) 0.0218(18)
C8' 0.0311(13) 0.0431(14) 0.0291(12) -0.0037(11) -0.0039(10) 0.0006(12)
C9' 0.0212(11) 0.0300(12) 0.0336(13) 0.0037(10) -0.0015(9) 0.0022(11)
C10' 0.0308(14) 0.0327(15) 0.0413(16) -0.0102(12) -0.0064(12) -0.0045(12)
C11' 0.0260(11) 0.0250(12) 0.0299(12) -0.0026(10) 0.0011(9) 0.0057(10)
C12' 0.0195(11) 0.0298(13) 0.0223(11) -0.0023(9) 0.0007(8) 0.0019(10)
C13' 0.0266(12) 0.0282(13) 0.0230(11) -0.0003(9) 0.0016(9) -0.0044(10)
C14' 0.0342(15) 0.085(3) 0.050(2) 0.0153(19) 0.0050(14) -0.0028(17)
C15' 0.0407(15) 0.0541(19) 0.0441(17) 0.0035(15) -0.0038(13) 0.0149(16)
Cl1 0.0239(3) 0.0465(3) 0.0406(3) 0.0057(3) 0.0010(3) 0.0006(3)

loop_
_atom_type_symbol
_atom_type_description
_atom_type_scat_dispersion_real
_atom_type_scat_dispersion_imag
_atom_type_scat_source
C C 0.0033 0.0016 'International Tables Vol C Tables 4.2.6.8 and 6.1.1.4'
H H 0.0000 0.0000 'International Tables Vol C Tables 4.2.6.8 and 6.1.1.4'
N N 0.0061 0.0033 'International Tables Vol C Tables 4.2.6.8 and 6.1.1.4'
O O 0.0106 0.0060 'International Tables Vol C Tables 4.2.6.8 and 6.1.1.4'
Cl Cl 0.1484 0.1585 'International Tables Vol C Tables 4.2.6.8 and 6.1.1.4'

loop_
_geom_angle_atom_site_label_1
_geom_angle_atom_site_label_2
_geom_angle_atom_site_label_3
_geom_angle
_geom_angle_site_symmetry_1
_geom_angle_site_symmetry_3
_geom_angle_publ_flag
C13 O1 C6 114.30(16) . . ?
C12 N1 C9 107.91(19) . . ?
C12 N1 C10 126.0(2) . . ?
C9 N1 C10 126.1(2) . . ?
C12 N2 C11 108.19(18) . . ?
C12 N2 C13 125.74(19) . . ?
C11 N2 C13 126.05(19) . . ?
C4 C1 C5 112.8(2) . . ?
C6 C2 C3 112.74(19) . . ?
C7 C3 C4 112.5(2) . . ?
C7 C3 C2 111.9(2) . . ?
C4 C3 C2 109.5(2) . . ?
C3 C4 C1 112.0(2) . . ?
C1 C5 C6 109.22(18) . . ?
C1 C5 C8 114.01(18) . . ?
C6 C5 C8 112.72(17) . . ?
O1 C6 C2 109.73(17) . . ?
O1 C6 C5 107.17(16) . . ?
C2 C6 C5 112.36(18) . . ?
C14 C8 C15 110.6(2) . . ?
C14 C8 C5 113.7(2) . . ?
C15 C8 C5 111.5(2) . . ?
C11 C9 N1 107.3(2) . . ?
C9 C11 N2 107.6(2) . . ?
N2 C12 N1 109.0(2) . . ?
O1 C13 N2 110.16(16) . . ?
C13' O1' C6' 115.59(16) . . ?
C12' N1' C9' 108.56(17) . . ?
C12' N1' C10' 125.36(18) . . ?
C9' N1' C10' 126.08(18) . . ?
C12' N2' C11' 108.66(17) . . ?
C12' N2' C13' 124.60(18) . . ?
C11' N2' C13' 126.55(17) . . ?
C4' C1' C5' 112.94(19) . . ?
C6' C2' C3' 111.36(19) . . ?
C7' C3' C4' 113.2(2) . . ?
C7' C3' C2' 111.5(2) . . ?
C4' C3' C2' 108.39(19) . . ?
C3' C4' C1' 111.03(19) . . ?
C6' C5' C1' 109.01(19) . . ?
C6' C5' C8' 112.01(17) . . ?
C1' C5' C8' 114.24(18) . . ?
O1' C6' C2' 109.93(17) . . ?
O1' C6' C5' 107.72(16) . . ?
C2' C6' C5' 113.23(18) . . ?
C14' C8' C15' 110.3(2) . . ?
C14' C8' C5' 114.2(2) . . ?
C15' C8' C5' 111.4(2) . . ?
C11' C9' N1' 107.17(18) . . ?
C9' C11' N2' 106.92(19) . . ?
N1' C12' N2' 108.69(19) . . ?
O1' C13' N2' 107.72(16) . . ?

loop_
_geom_bond_atom_site_label_1
_geom_bond_atom_site_label_2
_geom_bond_distance
_geom_bond_site_symmetry_2
_geom_bond_publ_flag
O1 C13 1.394(2) . ?
O1 C6 1.446(2) . ?
N1 C12 1.326(3) . ?
N1 C9 1.378(3) . ?
N1 C10 1.469(3) . ?
N2 C12 1.324(3) . ?
N2 C11 1.370(3) . ?
N2 C13 1.475(3) . ?
C1 C4 1.519(3) . ?
C1 C5 1.526(3) . ?
C2 C6 1.516(3) . ?
C2 C3 1.524(3) . ?
C3 C7 1.516(4) . ?
C3 C4 1.518(4) . ?
C5 C6 1.532(3) . ?
C5 C8 1.540(3) . ?
C8 C14 1.520(4) . ?
C8 C15 1.529(4) . ?
C9 C11 1.333(3) . ?
O1' C13' 1.404(2) . ?
O1' C6' 1.449(2) . ?
N1' C12' 1.320(2) . ?
N1' C9' 1.371(3) . ?
N1' C10' 1.471(3) . ?
N2' C12' 1.325(3) . ?
N2' C11' 1.369(3) . ?
N2' C13' 1.468(3) . ?
C1' C4' 1.521(3) . ?
C1' C5' 1.532(3) . ?
C2' C6' 1.514(3) . ?
C2' C3' 1.530(3) . ?
C3' C7' 1.510(4) . ?
C3' C4' 1.520(3) . ?
C5' C6' 1.522(3) . ?
C5' C8' 1.541(3) . ?
C8' C14' 1.517(4) . ?
C8' C15' 1.523(3) . ?
C9' C11' 1.346(3) . ?

loop_
_geom_hbond_atom_site_label_D
_geom_hbond_atom_site_label_H
_geom_hbond_atom_site_label_A
_geom_hbond_distance_DH
_geom_hbond_distance_HA
_geom_hbond_distance_DA
_geom_hbond_angle_DHA
_geom_hbond_site_symmetry_A
O2' H3W Cl1 0.98(3) 2.19(3) 3.145(2) 166(3) .
O2 H1W Cl1 0.83(3) 2.34(3) 3.170(2) 176(3) 3_655
O2 H2W Cl1' 0.76(3) 2.39(3) 3.140(2) 170(3) .
O2' H4W Cl1' 0.76(3) 2.45(3) 3.200(2) 171(3) .
C10 H10G O2 1.01(3) 2.44(3) 3.397(4) 158(2) .
C12' H12A Cl1 0.911(19) 2.681(19) 3.493(2) 149.1(15) .
C9' H9A Cl1 0.96(2) 2.71(2) 3.451(2) 134.6(17) 1_655
C11' H11A O2 0.93(2) 2.49(2) 3.313(3) 147.2(17) 1_545
C10' H10D O2' 0.93(2) 2.51(2) 3.358(3) 151.4(18) .
C13 H13F Cl1' 1.03(2) 2.76(2) 3.718(2) 155.8(15) .
C9 H9 Cl1 0.90(2) 2.80(2) 3.500(3) 135.9(17) 1_655
C12 H12 Cl1' 0.91(2) 2.81(2) 3.587(2) 144.3(16) .
C11 H11 O1' 0.92(2) 2.58(2) 3.355(3) 141.6(16) .

loop_
_geom_torsion_atom_site_label_1
_geom_torsion_atom_site_label_2
_geom_torsion_atom_site_label_3
_geom_torsion_atom_site_label_4
_geom_torsion
_geom_torsion_site_symmetry_1
_geom_torsion_site_symmetry_2
_geom_torsion_site_symmetry_3
_geom_torsion_site_symmetry_4
_geom_torsion_publ_flag
N2 C13 O1 C6 -81.2(2) . . . . ?
N2' C13' O1' C6' 134.30(17) . . . . ?
